data_7116223
loop_
_publ_author_name
'Sun, Junling'
'Frasconi, Marco'
'Liu, Zhichang'
'Barnes, Jonathan C.'
'Wang, Yuping'
'Chen, Dongyang'
'Stern, Charlotte L.'
'Fraser Stoddart, J.'

_publ_section_title
;
 Formation of ring-in-ring complexes between crown ethers and rigid
 TVBox(8+).
;
_journal_issue 8
_journal_name_full 'Chemical communications (Cambridge, England)'
_journal_page_first 1432
_journal_page_last 1435
_journal_paper_doi 10.1039/c4cc08053j
_journal_volume 51
_journal_year 2015
_chemical_formula_moiety 'C68 H56 N8, 8(F6 P), 4(C7 H8), 4(C2 H3 N)'
_chemical_formula_sum 'C104 H100 F48 N12 P8'
_chemical_formula_weight 2677.71
_chemical_name_systematic TVBox-PhMe
_space_group_crystal_system monoclinic
_space_group_IT_number 14
_space_group_name_Hall '-P 2ybc'
_space_group_name_H-M_alt 'P 1 21/c 1'
_symmetry_space_group_name_Hall '-P 2ybc'
_symmetry_space_group_name_H-M 'P 1 21/c 1'
_atom_sites_solution_hydrogens geom
_atom_sites_solution_primary dual
_audit_creation_date 2014-02-03
_audit_creation_method
;
Olex2 1.2
(compiled 2013.12.10 svn.r2850 for OlexSys, GUI svn.r4736)
;
_audit_update_record
;
2014-08-28 deposited with the CCDC.
2014-11-26 downloaded from the CCDC.
;
_cell_angle_alpha 90
_cell_angle_beta 102.00(3)
_cell_angle_gamma 90
_cell_formula_units_Z 2
_cell_length_a 13.978(8)
_cell_length_b 16.440(10)
_cell_length_c 27.093(19)
_cell_measurement_reflns_used 2397
_cell_measurement_temperature 100(2)
_cell_measurement_theta_max 49.789
_cell_measurement_theta_min 3.166
_cell_volume 6090(7)
_computing_cell_refinement 'SAINT V7.23A (Bruker, 2005)'
_computing_data_collection 'APEX2 V2.1-4 (Bruker, 2007)'
_computing_data_reduction 'Bruker SAINT'
_computing_molecular_graphics 'Olex2 (Dolomanov et al., 2009)'
_computing_publication_material 'Olex2 (Dolomanov et al., 2009)'
_computing_structure_refinement 'ShelXL (Sheldrick, 2008)'
_computing_structure_solution 'XM (Sheldrick, 2008)'
_diffrn_ambient_temperature 99.99
_diffrn_detector_area_resol_mean 8
_diffrn_measured_fraction_theta_full 0.576
_diffrn_measured_fraction_theta_max 0.995
_diffrn_measurement_device_type 'Bruker Kappa APEX CCD area detector'
_diffrn_measurement_method '\w and \f scans'
_diffrn_radiation_monochromator 'MX optics'
_diffrn_radiation_type CuK\a
_diffrn_radiation_wavelength 1.54178
_diffrn_reflns_av_R_equivalents 0.1053
_diffrn_reflns_av_unetI/netI 0.1094
_diffrn_reflns_Laue_measured_fraction_full 0.576
_diffrn_reflns_Laue_measured_fraction_max 0.995
_diffrn_reflns_limit_h_max 13
_diffrn_reflns_limit_h_min -10
_diffrn_reflns_limit_k_max 16
_diffrn_reflns_limit_k_min -16
_diffrn_reflns_limit_l_max 14
_diffrn_reflns_limit_l_min -27
_diffrn_reflns_number 18959
_diffrn_reflns_point_group_measured_fraction_full 0.576
_diffrn_reflns_point_group_measured_fraction_max 0.995
_diffrn_reflns_theta_full 67.679
_diffrn_reflns_theta_max 50.384
_diffrn_reflns_theta_min 3.163
_diffrn_source microsource
_exptl_absorpt_coefficient_mu 2.182
_exptl_absorpt_correction_T_max 0.7500
_exptl_absorpt_correction_T_min 0.5640
_exptl_absorpt_correction_type multi-scan
_exptl_absorpt_process_details
;
SADABS-2012/1 (Bruker,2012) was used for absorption correction.
wR2(int) was 0.1322 before and 0.0594 after correction.
The Ratio of minimum to maximum transmission is 0.7520.
The \l/2 correction factor is 0.0015.
;
_exptl_crystal_colour yellow
_exptl_crystal_colour_primary yellow
_exptl_crystal_density_diffrn 1.460
_exptl_crystal_description needle
_exptl_crystal_F_000 2720
_exptl_crystal_recrystallization_method 'slow vapor diffusion of diisopropyl ether into the sample solution in ACN'
_exptl_crystal_size_max 0.379
_exptl_crystal_size_mid 0.056
_exptl_crystal_size_min 0.024
_refine_diff_density_max 1.884
_refine_diff_density_min -0.621
_refine_diff_density_rms 0.208
_refine_ls_extinction_method none
_refine_ls_goodness_of_fit_ref 1.639
_refine_ls_hydrogen_treatment constr
_refine_ls_matrix_type full
_refine_ls_number_parameters 843
_refine_ls_number_reflns 6343
_refine_ls_number_restraints 966
_refine_ls_restrained_S_all 1.601
_refine_ls_R_factor_all 0.2660
_refine_ls_R_factor_gt 0.1931
_refine_ls_shift/su_max 0.001
_refine_ls_shift/su_mean 0.000
_refine_ls_structure_factor_coef Fsqd
_refine_ls_weighting_details 'w=1/[\s^2^(Fo^2^)+(0.2000P)^2^] where P=(Fo^2^+2Fc^2^)/3'
_refine_ls_weighting_scheme calc
_refine_ls_wR_factor_gt 0.4619
_refine_ls_wR_factor_ref 0.4898
_reflns_Friedel_coverage 0.000
_reflns_number_gt 3407
_reflns_number_total 6343
_reflns_threshold_expression 'I > 2\s(I)'
_cod_data_source_file c4cc08053j2.cif
_cod_data_source_block n3284
_cod_depositor_comments 'Adding full bibliography for 7116222--7116224.cif.'
_cod_database_code 7116223
_shelxl_version_number 2013-4
_shelx_space_group_comment
;
The symmetry employed for this shelxl refinement is uniquely defined
by the following loop, which should always be used as a source of
symmetry information in preference to the above space-group names.
They are only intended as comments.
;
_shelx_estimated_absorpt_t_max 0.949
_shelx_estimated_absorpt_t_min 0.492
_olex2_refinement_description
;
1. Fixed Uiso
 At 1.2 times of:
  All C(H) groups, All C(H,H) groups
 At 1.5 times of:
  All C(H,H,H) groups
2. Restrained distances
 F24-F19 \\sim F21-F22 \\sim F23-F20 \\sim F24-F23 \\sim F19-F21 \\sim F22-F20
\\sim F21A-F24A \\sim F23A-
 F19A \\sim F22A-F20A \\sim F21A-F19A \\sim F23A-F22A \\sim F20A-F24A \\sim
F24A-F23A \\sim F20A-F21A ~
 F19A-F22A
 with sigma of 0.01
 P4A-F21A \\sim P4A-F23A \\sim P4A-F24A \\sim P4A-F19A \\sim P4A-F22A \\sim
P4A-F20A \\sim P4-F19 \\sim P4-
 F24 \\sim P4-F22 \\sim P4-F21 \\sim P4-F20 \\sim P4-F23
 with sigma of 0.01
3. Rigid bond restraints
 All non-hydrogen atoms
 with sigma for 1-2 distances of 0.01 and sigma for 1-3 distances of 0.01
4. Uiso/Uaniso restraints and constraints
All non-hydrogen atoms have similar U: within 1.7A with sigma of 0.01 and sigma
for terminal atoms of 0.02
5. Others
 Sof(P4A)=Sof(F19A)=Sof(F20A)=Sof(F21A)=Sof(F22A)=Sof(F23A)=Sof(F24A)=1-FVAR(1)
 Sof(P4)=Sof(F19)=Sof(F20)=Sof(F21)=Sof(F22)=Sof(F23)=Sof(F24)=FVAR(1)
6.a Secondary CH2 refined with riding coordinates:
 C1(H1A,H1B), C28(H28A,H28B)
6.b Aromatic/amide H refined with riding coordinates:
 C2(H2), C3(H3), C5(H5), C6(H6), C8(H8), C9(H9), C10(H10), C11(H11), C13(H13),
 C14(H14), C16(H16), C17(H17), C18(H18), C19(H19), C21(H21), C22(H22), C24(H24),
  C25(H25), C26(H26), C27(H27), C30(H30), C31(H31), C33(H33), C34(H34),
 C36(H36), C37(H37), C38(H38), C39(H39), C40(H40), C43(H43), C44(H44), C45(H45),
  C46(H46), C47(H47)
6.c Idealised Me refined as rotating group:
 C41(H41A,H41B,H41C), C48(H48A,H48B,H48C), C50(H50A,H50B,H50C), C52(H52A,H52B,
 H52C)
;
_smtbx_masks_special_details
;
The solvent masking procedure as implemented in Olex2 was used to remove the
electronic contribution of solvent molecules from the refinement.  As the exact
solvent content is not known, only the atoms used in the refinement model are
reported in the formula here.


Total solvent accessible volume / cell = 239.4 Ang^3^ [3.9%]
Total electron count / cell = 41.0
;

loop_
_space_group_symop_operation_xyz
'x, y, z'
'-x, y+1/2, -z+1/2'
'-x, -y, -z'
'x, -y-1/2, z-1/2'

loop_
_atom_site_label
_atom_site_type_symbol
_atom_site_fract_x
_atom_site_fract_y
_atom_site_fract_z
_atom_site_U_iso_or_equiv
_atom_site_adp_type
_atom_site_occupancy
_atom_site_site_symmetry_order
_atom_site_calc_flag
_atom_site_refinement_flags_posn
_atom_site_refinement_flags_adp
_atom_site_refinement_flags_occupancy
_atom_site_disorder_assembly
_atom_site_disorder_group
N1 N 0.8498(11) 0.9756(10) 0.2179(6) 0.062(3) Uani 1 1 d . U . . .
N2 N 0.7717(8) 0.6424(8) 0.0585(5) 0.034(2) Uani 1 1 d . U . . .
N3 N 0.7234(8) 0.3697(9) -0.0679(5) 0.040(3) Uani 1 1 d . U . . .
N4 N 0.6733(10) 0.0320(10) -0.2258(6) 0.062(3) Uani 1 1 d . U . . .
C1 C 0.8964(14) 1.0480(13) 0.2533(8) 0.078(5) Uani 1 1 d . U . . .
H1A H 0.8699 1.1001 0.2378 0.093 Uiso 1 1 calc R . . . .
H1B H 0.8767 1.0429 0.2862 0.093 Uiso 1 1 calc R . . . .
C2 C 0.8494(13) 0.9875(12) 0.1701(8) 0.064(4) Uani 1 1 d . U . . .
H2 H 0.8664 1.0380 0.1573 0.077 Uiso 1 1 calc R . . . .
C3 C 0.8221(12) 0.9204(11) 0.1399(7) 0.053(3) Uani 1 1 d . U . . .
H3 H 0.8101 0.9298 0.1046 0.064 Uiso 1 1 calc R . . . .
C4 C 0.8106(11) 0.8449(11) 0.1540(6) 0.042(3) Uani 1 1 d . U . . .
C5 C 0.8158(12) 0.8439(12) 0.2073(7) 0.052(3) Uani 1 1 d . U . . .
H5 H 0.8020 0.7944 0.2225 0.063 Uiso 1 1 calc R . . . .
C6 C 0.8384(13) 0.9073(13) 0.2359(7) 0.059(4) Uani 1 1 d . U . . .
H6 H 0.8466 0.9015 0.2714 0.071 Uiso 1 1 calc R . . . .
C7 C 0.7941(10) 0.7756(10) 0.1207(6) 0.036(3) Uani 1 1 d . U . . .
C8 C 0.7992(11) 0.7830(11) 0.0706(6) 0.039(3) Uani 1 1 d . U . . .
H8 H 0.8114 0.8342 0.0569 0.047 Uiso 1 1 calc R . . . .
C9 C 0.7860(11) 0.7141(11) 0.0412(6) 0.038(3) Uani 1 1 d . U . . .
H9 H 0.7875 0.7192 0.0064 0.045 Uiso 1 1 calc R . . . .
C10 C 0.7650(10) 0.6344(11) 0.1068(6) 0.037(3) Uani 1 1 d . U . . .
H10 H 0.7515 0.5824 0.1190 0.044 Uiso 1 1 calc R . . . .
C11 C 0.7764(11) 0.6957(10) 0.1372(6) 0.037(3) Uani 1 1 d . U . . .
H11 H 0.7729 0.6874 0.1715 0.045 Uiso 1 1 calc R . . . .
C12 C 0.7611(10) 0.5713(10) 0.0265(6) 0.034(3) Uani 1 1 d . U . . .
C13 C 0.6901(10) 0.5753(11) -0.0185(6) 0.038(3) Uani 1 1 d . U . . .
H13 H 0.6511 0.6224 -0.0274 0.046 Uiso 1 1 calc R . . . .
C14 C 0.6796(10) 0.5058(10) -0.0500(6) 0.037(3) Uani 1 1 d . U . . .
H14 H 0.6344 0.5055 -0.0815 0.045 Uiso 1 1 calc R . . . .
C15 C 0.7364(10) 0.4386(10) -0.0339(6) 0.036(3) Uani 1 1 d . U . . .
C16 C 0.8088(10) 0.4336(11) 0.0096(6) 0.036(3) Uani 1 1 d . U . . .
H16 H 0.8485 0.3867 0.0178 0.043 Uiso 1 1 calc R . . . .
C17 C 0.8191(10) 0.5014(10) 0.0400(6) 0.036(3) Uani 1 1 d . U . . .
H17 H 0.8663 0.5010 0.0708 0.043 Uiso 1 1 calc R . . . .
C18 C 0.7083(10) 0.2951(11) -0.0480(6) 0.040(3) Uani 1 1 d . U . . .
H18 H 0.7069 0.2900 -0.0133 0.048 Uiso 1 1 calc R . . . .
C19 C 0.6954(10) 0.2283(11) -0.0787(6) 0.038(3) Uani 1 1 d . U . . .
H19 H 0.6863 0.1770 -0.0642 0.046 Uiso 1 1 calc R . . . .
C20 C 0.6950(10) 0.2317(11) -0.1301(6) 0.038(3) Uani 1 1 d . U . . .
C21 C 0.7213(11) 0.3107(11) -0.1478(7) 0.045(3) Uani 1 1 d . U . . .
H21 H 0.7329 0.3160 -0.1809 0.055 Uiso 1 1 calc R . . . .
C22 C 0.7291(11) 0.3744(12) -0.1182(6) 0.046(3) Uani 1 1 d . U . . .
H22 H 0.7390 0.4261 -0.1319 0.056 Uiso 1 1 calc R . . . .
C23 C 0.6834(11) 0.1656(11) -0.1636(6) 0.044(3) Uani 1 1 d . U . . .
C24 C 0.7039(12) 0.0866(11) -0.1448(7) 0.057(3) Uani 1 1 d . U . . .
H24 H 0.7237 0.0789 -0.1094 0.068 Uiso 1 1 calc R . . . .
C25 C 0.6960(13) 0.0179(12) -0.1769(7) 0.063(4) Uani 1 1 d . U . . .
H25 H 0.7065 -0.0358 -0.1638 0.075 Uiso 1 1 calc R . . . .
C26 C 0.6471(12) 0.1068(13) -0.2454(7) 0.060(4) Uani 1 1 d . U . . .
H26 H 0.6235 0.1141 -0.2806 0.072 Uiso 1 1 calc R . . . .
C27 C 0.6553(11) 0.1676(12) -0.2145(6) 0.047(3) Uani 1 1 d . U . . .
H27 H 0.6399 0.2197 -0.2293 0.056 Uiso 1 1 calc R . . . .
C28 C 0.6867(12) -0.0387(13) -0.2595(8) 0.069(4) Uani 1 1 d . U . . .
H28A H 0.6447 -0.0307 -0.2934 0.082 Uiso 1 1 calc R . . . .
H28B H 0.6663 -0.0897 -0.2452 0.082 Uiso 1 1 calc R . . . .
C29 C 0.7976(13) -0.0460(15) -0.2644(8) 0.072(4) Uani 1 1 d . U . . .
C30 C 0.8521(14) -0.1051(15) -0.2301(8) 0.081(4) Uani 1 1 d . U . . .
H30 H 0.8220 -0.1395 -0.2096 0.097 Uiso 1 1 calc R . . . .
C31 C 0.9462(14) -0.1077(15) -0.2294(9) 0.085(4) Uani 1 1 d . U . . .
H31 H 0.9862 -0.1459 -0.2083 0.102 Uiso 1 1 calc R . . . .
C32 C 0.9922(14) -0.0502(15) -0.2621(9) 0.076(4) Uani 1 1 d . U . . .
C33 C 0.9376(13) 0.0025(15) -0.2864(8) 0.072(4) Uani 1 1 d . U . . .
H33 H 0.9663 0.0398 -0.3058 0.086 Uiso 1 1 calc R . . . .
C34 C 0.8388(13) 0.0111(15) -0.2875(8) 0.071(4) Uani 1 1 d . U . . .
H34 H 0.8024 0.0558 -0.3039 0.086 Uiso 1 1 calc R . . . .
P1 P 0.5928(3) 0.3913(3) 0.09377(18) 0.0517(14) Uani 1 1 d . U . . .
F13 F 0.6288(7) 0.3305(7) 0.1389(3) 0.064(3) Uani 1 1 d . U . . .
F14 F 0.5574(8) 0.4552(7) 0.0489(4) 0.083(3) Uani 1 1 d . U . . .
F15 F 0.5276(8) 0.4366(7) 0.1269(4) 0.075(3) Uani 1 1 d . U . . .
F16 F 0.5048(7) 0.3324(7) 0.0727(4) 0.068(3) Uani 1 1 d . U . . .
F17 F 0.6550(8) 0.3416(8) 0.0589(4) 0.080(3) Uani 1 1 d . U . . .
F18 F 0.6853(9) 0.4472(8) 0.1141(4) 0.091(3) Uani 1 1 d . U . . .
P2 P 0.4079(4) -0.0419(4) -0.2351(2) 0.0784(19) Uani 1 1 d . U . . .
F7 F 0.3516(8) -0.0353(10) -0.1912(5) 0.114(4) Uani 1 1 d . U . . .
F8 F 0.4665(8) -0.0450(11) -0.2782(5) 0.117(4) Uani 1 1 d . U . . .
F9 F 0.5063(8) -0.0537(10) -0.1948(5) 0.108(4) Uani 1 1 d . U . . .
F10 F 0.3915(12) -0.1341(10) -0.2358(6) 0.134(4) Uani 1 1 d . U . . .
F11 F 0.3118(7) -0.0314(8) -0.2749(4) 0.091(4) Uani 1 1 d . U . . .
F12 F 0.4280(12) 0.0545(10) -0.2324(6) 0.139(4) Uani 1 1 d . U . . .
P3 P 0.9106(4) 0.6127(4) -0.09813(19) 0.0652(16) Uani 1 1 d . U . . .
F1 F 0.9234(8) 0.5520(8) -0.0534(5) 0.098(4) Uani 1 1 d . U . . .
F2 F 0.8977(8) 0.6747(8) -0.1459(4) 0.087(3) Uani 1 1 d . U . . .
F3 F 0.8332(8) 0.6657(9) -0.0748(5) 0.099(4) Uani 1 1 d . U . . .
F4 F 0.9944(7) 0.6705(8) -0.0680(4) 0.086(3) Uani 1 1 d . U . . .
F5 F 0.9981(11) 0.5706(9) -0.1181(5) 0.117(4) Uani 1 1 d . U . . .
F6 F 0.8299(11) 0.5580(9) -0.1299(5) 0.127(4) Uani 1 1 d . U . . .
P4 P 0.7703(7) 0.0673(7) 0.0223(3) 0.100(4) Uani 0.574(7) 1 d . U P A 1
F19 F 0.7130(14) 0.0467(15) 0.0616(8) 0.143(7) Uani 0.574(7) 1 d . U P A 1
F20 F 0.8285(14) 0.0757(14) -0.0186(8) 0.142(7) Uani 0.574(7) 1 d . U P A 1
F21 F 0.8600(12) 0.0797(14) 0.0630(7) 0.137(7) Uani 0.574(7) 1 d . U P A 1
F22 F 0.7901(19) -0.0228(9) 0.0239(7) 0.137(6) Uani 0.574(7) 1 d . U P A 1
F23 F 0.6790(12) 0.0587(13) -0.0185(7) 0.138(7) Uani 0.574(7) 1 d . U P A 1
F24 F 0.7460(19) 0.1557(9) 0.0272(8) 0.152(7) Uani 0.574(7) 1 d . U P A 1
P4A P 0.7839(17) -0.0981(11) -0.0535(6) 0.196(8) Uani 0.426(7) 1 d . U P A 2
F19A F 0.803(3) -0.0726(18) 0.0008(7) 0.188(8) Uani 0.426(7) 1 d . U P A 2
F20A F 0.767(3) -0.1237(19) -0.1079(7) 0.197(10) Uani 0.426(7) 1 d . U P A 2
F21A F 0.835(3) -0.0229(17) -0.0661(11) 0.211(10) Uani 0.426(7) 1 d . U P A 2
F22A F 0.879(2) -0.144(2) -0.0434(10) 0.202(10) Uani 0.426(7) 1 d . U P A 2
F23A F 0.732(2) -0.1726(16) -0.0410(12) 0.197(10) Uani 0.426(7) 1 d . U P A 2
F24A F 0.688(2) -0.0530(19) -0.0644(12) 0.196(10) Uani 0.426(7) 1 d . U P A 2
C35 C 0.9496(14) 0.2020(17) -0.1415(10) 0.083(4) Uani 1 1 d . U . . .
C36 C 0.9634(13) 0.2837(16) -0.1507(9) 0.079(4) Uani 1 1 d . U . . .
H36 H 0.9664 0.2971 -0.1844 0.095 Uiso 1 1 calc R . . . .
C37 C 0.9733(13) 0.3468(15) -0.1180(8) 0.072(4) Uani 1 1 d . U . . .
H37 H 0.9815 0.4005 -0.1294 0.086 Uiso 1 1 calc R . . . .
C38 C 0.9715(13) 0.3326(15) -0.0680(9) 0.073(4) Uani 1 1 d . U . . .
H38 H 0.9799 0.3751 -0.0438 0.088 Uiso 1 1 calc R . . . .
C39 C 0.9559(13) 0.2485(14) -0.0546(9) 0.076(4) Uani 1 1 d . U . . .
H39 H 0.9518 0.2362 -0.0208 0.091 Uiso 1 1 calc R . . . .
C40 C 0.9462(13) 0.1814(16) -0.0920(9) 0.080(4) Uani 1 1 d . U . . .
H40 H 0.9381 0.1266 -0.0825 0.096 Uiso 1 1 calc R . . . .
C41 C 0.933(2) 0.1408(19) -0.1810(11) 0.128(8) Uani 1 1 d . U . . .
H41A H 0.8808 0.1592 -0.2088 0.193 Uiso 1 1 calc GR . . . .
H41B H 0.9133 0.0896 -0.1674 0.193 Uiso 1 1 calc GR . . . .
H41C H 0.9931 0.1323 -0.1934 0.193 Uiso 1 1 calc GR . . . .
C42 C 0.4544(12) 0.1881(14) -0.0876(8) 0.065(4) Uani 1 1 d . U . . .
C43 C 0.4480(11) 0.2115(14) -0.1397(8) 0.064(4) Uani 1 1 d . U . . .
H43 H 0.4322 0.1725 -0.1660 0.077 Uiso 1 1 calc R . . . .
C44 C 0.4641(12) 0.2869(14) -0.1497(8) 0.061(4) Uani 1 1 d . U . . .
H44 H 0.4688 0.2998 -0.1833 0.073 Uiso 1 1 calc R . . . .
C45 C 0.4747(11) 0.3480(13) -0.1159(7) 0.057(4) Uani 1 1 d . U . . .
H45 H 0.4821 0.4023 -0.1266 0.069 Uiso 1 1 calc R . . . .
C46 C 0.4749(10) 0.3333(13) -0.0682(7) 0.052(4) Uani 1 1 d . U . . .
H46 H 0.4824 0.3769 -0.0447 0.062 Uiso 1 1 calc R . . . .
C47 C 0.4637(11) 0.2519(13) -0.0516(8) 0.059(4) Uani 1 1 d . U . . .
H47 H 0.4625 0.2409 -0.0173 0.071 Uiso 1 1 calc R . . . .
C48 C 0.4426(16) 0.1097(15) -0.0737(11) 0.103(6) Uani 1 1 d . U . . .
H48A H 0.4941 0.0958 -0.0445 0.155 Uiso 1 1 calc GR . . . .
H48B H 0.4468 0.0733 -0.1018 0.155 Uiso 1 1 calc GR . . . .
H48C H 0.3785 0.1037 -0.0649 0.155 Uiso 1 1 calc GR . . . .
N5 N 0.835(2) 0.262(2) -0.2790(11) 0.194(12) Uani 1 1 d . U . . .
C49 C 0.846(3) 0.240(3) -0.3159(15) 0.196(12) Uani 1 1 d . U . . .
C50 C 0.847(3) 0.252(3) -0.3717(12) 0.199(13) Uani 1 1 d . U . . .
H50A H 0.7826 0.2714 -0.3896 0.298 Uiso 1 1 calc GR . . . .
H50B H 0.8622 0.2005 -0.3863 0.298 Uiso 1 1 calc GR . . . .
H50C H 0.8968 0.2927 -0.3750 0.298 Uiso 1 1 calc GR . . . .
N6 N 0.3239(13) 0.2614(15) -0.2685(8) 0.098(6) Uani 1 1 d . U . . .
C51 C 0.3456(17) 0.230(2) -0.3004(11) 0.106(7) Uani 1 1 d . U . . .
C52 C 0.3817(19) 0.191(2) -0.3393(10) 0.131(9) Uani 1 1 d . U . . .
H52A H 0.3903 0.2310 -0.3648 0.197 Uiso 1 1 calc GR . . . .
H52B H 0.3350 0.1493 -0.3550 0.197 Uiso 1 1 calc GR . . . .
H52C H 0.4447 0.1654 -0.3251 0.197 Uiso 1 1 calc GR . . . .

loop_
_atom_site_aniso_label
_atom_site_aniso_U_11
_atom_site_aniso_U_22
_atom_site_aniso_U_33
_atom_site_aniso_U_23
_atom_site_aniso_U_13
_atom_site_aniso_U_12
N1 0.059(6) 0.047(6) 0.075(6) -0.031(6) 0.001(6) 0.001(6)
N2 0.027(5) 0.037(5) 0.040(5) 0.005(4) 0.009(5) -0.007(5)
N3 0.027(5) 0.043(5) 0.048(5) -0.006(5) 0.006(5) 0.003(5)
N4 0.054(6) 0.059(6) 0.065(6) -0.030(6) -0.007(6) 0.012(6)
C1 0.070(9) 0.059(9) 0.097(9) -0.043(8) 0.000(9) -0.002(8)
C2 0.065(7) 0.044(7) 0.076(7) -0.016(6) -0.004(7) -0.002(7)
C3 0.058(7) 0.041(6) 0.055(6) -0.005(6) -0.002(7) -0.002(7)
C4 0.038(6) 0.039(5) 0.047(5) -0.001(5) 0.006(6) 0.002(6)
C5 0.057(7) 0.045(7) 0.055(6) -0.007(6) 0.012(7) -0.003(7)
C6 0.059(7) 0.054(7) 0.062(7) -0.022(6) 0.006(7) 0.004(7)
C7 0.034(6) 0.036(5) 0.039(5) 0.007(5) 0.014(5) -0.002(6)
C8 0.045(7) 0.035(6) 0.038(6) 0.009(5) 0.008(6) -0.005(6)
C9 0.036(6) 0.038(6) 0.041(6) 0.006(5) 0.012(6) -0.012(6)
C10 0.034(6) 0.036(6) 0.039(6) 0.008(5) 0.006(6) -0.001(6)
C11 0.038(6) 0.035(6) 0.039(6) 0.008(5) 0.005(6) -0.003(6)
C12 0.020(5) 0.040(5) 0.042(5) -0.002(5) 0.008(5) -0.002(5)
C13 0.024(6) 0.044(6) 0.044(6) -0.003(5) 0.003(5) 0.007(6)
C14 0.019(6) 0.041(6) 0.048(6) -0.006(5) 0.000(5) -0.001(5)
C15 0.018(5) 0.042(6) 0.047(5) -0.007(5) 0.003(5) -0.003(5)
C16 0.015(5) 0.044(7) 0.048(6) -0.003(5) 0.004(5) 0.002(6)
C17 0.012(6) 0.045(6) 0.050(6) -0.005(5) 0.002(5) -0.003(5)
C18 0.028(6) 0.045(6) 0.046(6) -0.006(5) 0.003(6) -0.002(6)
C19 0.024(6) 0.039(6) 0.051(6) -0.008(5) 0.004(6) 0.005(6)
C20 0.020(5) 0.042(5) 0.049(5) -0.009(5) -0.002(5) 0.012(5)
C21 0.039(7) 0.047(6) 0.047(6) -0.005(5) 0.000(6) 0.005(6)
C22 0.043(6) 0.048(7) 0.045(6) -0.002(5) 0.001(6) 0.001(6)
C23 0.028(6) 0.046(6) 0.053(5) -0.014(5) -0.003(6) 0.009(6)
C24 0.054(7) 0.049(6) 0.057(6) -0.018(6) -0.014(7) 0.010(7)
C25 0.059(7) 0.051(7) 0.067(6) -0.024(6) -0.013(7) 0.012(7)
C26 0.053(7) 0.059(7) 0.060(7) -0.025(6) -0.006(7) 0.007(7)
C27 0.036(7) 0.050(7) 0.053(6) -0.018(6) 0.005(6) 0.001(7)
C28 0.046(6) 0.075(8) 0.080(7) -0.036(7) 0.000(6) 0.018(6)
C29 0.035(6) 0.084(9) 0.089(8) -0.035(7) -0.004(5) 0.010(6)
C30 0.045(7) 0.098(10) 0.096(9) -0.024(8) 0.007(7) 0.020(7)
C31 0.051(7) 0.100(10) 0.106(9) -0.024(8) 0.021(7) 0.021(7)
C32 0.040(7) 0.090(10) 0.102(9) -0.039(8) 0.025(7) 0.020(7)
C33 0.042(7) 0.091(10) 0.084(9) -0.043(8) 0.017(7) 0.012(7)
C34 0.041(6) 0.089(9) 0.081(8) -0.038(7) 0.004(6) 0.018(7)
P1 0.045(3) 0.054(3) 0.053(3) 0.018(2) 0.002(2) -0.007(2)
F13 0.063(6) 0.072(7) 0.051(5) 0.027(5) -0.003(4) 0.010(5)
F14 0.088(7) 0.085(7) 0.072(6) 0.043(6) 0.012(5) 0.001(6)
F15 0.103(7) 0.060(7) 0.064(6) 0.014(5) 0.022(5) 0.008(5)
F16 0.055(5) 0.060(6) 0.078(6) 0.010(5) -0.008(5) -0.006(5)
F17 0.076(6) 0.097(8) 0.069(6) 0.000(6) 0.017(5) 0.010(6)
F18 0.095(6) 0.098(8) 0.073(7) 0.004(6) 0.000(5) -0.049(6)
P2 0.046(3) 0.106(4) 0.082(4) -0.039(4) 0.009(2) 0.002(3)
F7 0.054(6) 0.192(11) 0.095(6) -0.023(8) 0.016(5) 0.025(7)
F8 0.059(6) 0.200(12) 0.099(7) -0.041(8) 0.030(5) 0.004(8)
F9 0.046(5) 0.172(10) 0.100(7) -0.024(8) 0.004(5) 0.013(6)
F10 0.162(11) 0.089(6) 0.129(10) -0.012(7) -0.020(8) -0.001(7)
F11 0.045(5) 0.128(9) 0.091(6) -0.034(7) -0.009(5) 0.026(6)
F12 0.152(11) 0.103(7) 0.144(10) -0.037(7) -0.011(8) -0.022(7)
P3 0.058(3) 0.080(4) 0.057(3) 0.020(3) 0.012(2) 0.018(3)
F1 0.085(7) 0.109(8) 0.094(7) 0.053(7) 0.004(6) -0.009(6)
F2 0.094(8) 0.088(8) 0.073(6) 0.040(6) 0.004(5) 0.016(6)
F3 0.054(6) 0.124(9) 0.123(8) 0.004(7) 0.030(6) 0.017(6)
F4 0.058(6) 0.107(8) 0.086(7) 0.028(6) -0.003(5) -0.009(5)
F5 0.134(8) 0.108(9) 0.119(9) 0.029(7) 0.050(7) 0.063(7)
F6 0.144(8) 0.094(9) 0.116(8) 0.016(7) -0.033(7) -0.027(7)
P4 0.113(8) 0.091(7) 0.091(7) 0.058(6) 0.015(5) 0.035(6)
F19 0.144(13) 0.172(15) 0.121(11) 0.065(12) 0.043(9) 0.041(13)
F20 0.163(13) 0.154(15) 0.113(11) 0.074(12) 0.042(10) 0.034(13)
F21 0.143(12) 0.137(14) 0.116(11) 0.037(12) -0.007(9) 0.015(11)
F22 0.217(15) 0.089(9) 0.094(11) 0.044(9) 0.010(10) 0.046(10)
F23 0.143(11) 0.131(14) 0.122(12) 0.067(12) -0.016(9) 0.016(12)
F24 0.200(17) 0.101(9) 0.142(15) 0.037(10) 0.007(12) 0.050(11)
P4A 0.32(2) 0.133(15) 0.118(10) 0.036(12) 0.015(14) 0.053(13)
F19A 0.294(19) 0.127(16) 0.132(11) 0.015(12) 0.018(14) 0.050(15)
F20A 0.32(3) 0.15(2) 0.117(12) 0.030(14) 0.029(16) 0.059(19)
F21A 0.32(2) 0.148(18) 0.145(17) 0.048(16) 0.00(2) 0.041(17)
F22A 0.33(2) 0.14(2) 0.120(17) 0.010(17) 0.013(17) 0.068(16)
F23A 0.35(2) 0.122(17) 0.111(17) 0.014(15) 0.035(19) 0.048(16)
F24A 0.32(2) 0.13(2) 0.128(17) 0.013(17) 0.021(16) 0.052(16)
C35 0.040(7) 0.098(9) 0.109(9) -0.030(9) 0.014(8) 0.004(8)
C36 0.042(7) 0.099(10) 0.098(9) -0.023(8) 0.019(7) 0.004(8)
C37 0.041(7) 0.085(9) 0.092(9) -0.016(8) 0.021(8) 0.002(8)
C38 0.041(7) 0.085(9) 0.095(8) -0.014(9) 0.017(8) 0.001(8)
C39 0.039(7) 0.090(10) 0.100(9) -0.009(8) 0.020(7) 0.000(8)
C40 0.035(7) 0.092(9) 0.116(9) -0.017(8) 0.022(8) 0.002(8)
C41 0.109(15) 0.132(14) 0.137(13) -0.064(13) 0.009(14) 0.011(14)
C42 0.022(6) 0.074(8) 0.097(8) -0.014(7) 0.007(7) -0.014(7)
C43 0.022(6) 0.080(8) 0.087(7) -0.030(8) 0.006(7) -0.005(7)
C44 0.028(7) 0.080(9) 0.072(7) -0.024(7) 0.003(7) 0.001(8)
C45 0.030(6) 0.075(8) 0.066(7) -0.017(7) 0.007(7) -0.002(7)
C46 0.018(6) 0.074(8) 0.063(7) -0.023(8) 0.011(7) -0.002(7)
C47 0.021(6) 0.080(8) 0.076(7) -0.012(7) 0.007(7) -0.008(7)
C48 0.059(11) 0.080(10) 0.154(15) 0.004(11) -0.017(12) -0.024(12)
N5 0.19(2) 0.27(3) 0.126(18) -0.11(2) 0.053(18) -0.16(2)
C49 0.20(2) 0.27(3) 0.132(18) -0.11(2) 0.06(2) -0.17(2)
C50 0.22(2) 0.26(3) 0.134(18) -0.13(2) 0.07(2) -0.16(2)
N6 0.058(11) 0.138(18) 0.100(15) -0.029(12) 0.020(10) -0.004(11)
C51 0.054(12) 0.16(2) 0.109(17) -0.032(14) 0.024(12) 0.004(12)
C52 0.092(15) 0.19(2) 0.119(18) -0.052(16) 0.030(13) 0.008(15)

loop_
_atom_type_symbol
_atom_type_description
_atom_type_scat_dispersion_real
_atom_type_scat_dispersion_imag
_atom_type_scat_source
C C 0.0181 0.0091 'International Tables Vol C Tables 4.2.6.8 and 6.1.1.4'
H H 0.0000 0.0000 'International Tables Vol C Tables 4.2.6.8 and 6.1.1.4'
F F 0.0727 0.0534 'International Tables Vol C Tables 4.2.6.8 and 6.1.1.4'
N N 0.0311 0.0180 'International Tables Vol C Tables 4.2.6.8 and 6.1.1.4'
P P 0.2955 0.4335 'International Tables Vol C Tables 4.2.6.8 and 6.1.1.4'

loop_
_geom_angle_atom_site_label_1
_geom_angle_atom_site_label_2
_geom_angle_atom_site_label_3
_geom_angle
_geom_angle_site_symmetry_1
_geom_angle_site_symmetry_3
C2 N1 C1 113.8(18) . .
C6 N1 C1 120.8(18) . .
C6 N1 C2 123.1(18) . .
C9 N2 C10 119.3(15) . .
C9 N2 C12 121.5(13) . .
C10 N2 C12 119.2(14) . .
C18 N3 C15 117.4(13) . .
C18 N3 C22 118.7(14) . .
C22 N3 C15 123.9(14) . .
C25 N4 C26 122.7(17) . .
C25 N4 C28 116.0(17) . .
C26 N4 C28 121.2(16) . .
N1 C1 H1A 109.0 . .
N1 C1 H1B 109.0 . .
H1A C1 H1B 107.8 . .
C32 C1 N1 113.0(15) 3_765 .
C32 C1 H1A 109.0 3_765 .
C32 C1 H1B 109.0 3_765 .
N1 C2 H2 122.9 . .
N1 C2 C3 114.3(19) . .
C3 C2 H2 122.9 . .
C2 C3 H3 115.9 . .
C4 C3 C2 128.1(19) . .
C4 C3 H3 115.9 . .
C3 C4 C5 108.5(17) . .
C3 C4 C7 125.2(16) . .
C5 C4 C7 126.2(16) . .
C4 C5 H5 118.4 . .
C6 C5 C4 123.3(19) . .
C6 C5 H5 118.4 . .
N1 C6 C5 122(2) . .
N1 C6 H6 119.2 . .
C5 C6 H6 119.2 . .
C8 C7 C4 120.8(15) . .
C8 C7 C11 115.9(15) . .
C11 C7 C4 123.2(14) . .
C7 C8 H8 121.0 . .
C9 C8 C7 118.1(16) . .
C9 C8 H8 121.0 . .
N2 C9 C8 123.4(15) . .
N2 C9 H9 118.3 . .
C8 C9 H9 118.3 . .
N2 C10 H10 119.2 . .
C11 C10 N2 121.5(16) . .
C11 C10 H10 119.2 . .
C7 C11 H11 119.1 . .
C10 C11 C7 121.8(15) . .
C10 C11 H11 119.1 . .
C13 C12 N2 116.7(14) . .
C13 C12 C17 121.9(15) . .
C17 C12 N2 121.5(13) . .
C12 C13 H13 121.6 . .
C12 C13 C14 116.9(15) . .
C14 C13 H13 121.6 . .
C13 C14 H14 120.8 . .
C15 C14 C13 118.3(14) . .
C15 C14 H14 120.8 . .
C14 C15 N3 116.0(13) . .
C14 C15 C16 126.0(16) . .
C16 C15 N3 117.9(14) . .
C15 C16 H16 122.3 . .
C17 C16 C15 115.4(15) . .
C17 C16 H16 122.3 . .
C12 C17 H17 119.3 . .
C16 C17 C12 121.4(14) . .
C16 C17 H17 119.3 . .
N3 C18 H18 120.3 . .
C19 C18 N3 119.5(15) . .
C19 C18 H18 120.3 . .
C18 C19 H19 118.4 . .
C18 C19 C20 123.2(17) . .
C20 C19 H19 118.4 . .
C19 C20 C21 114.6(15) . .
C19 C20 C23 126.3(17) . .
C23 C20 C21 118.7(15) . .
C20 C21 H21 119.8 . .
C22 C21 C20 120.4(17) . .
C22 C21 H21 119.8 . .
N3 C22 H22 118.5 . .
C21 C22 N3 122.9(17) . .
C21 C22 H22 118.5 . .
C24 C23 C20 119.6(15) . .
C27 C23 C20 127.6(17) . .
C27 C23 C24 112.7(17) . .
C23 C24 H24 118.9 . .
C23 C24 C25 122.2(17) . .
C25 C24 H24 118.9 . .
N4 C25 C24 116.7(19) . .
N4 C25 H25 121.7 . .
C24 C25 H25 121.7 . .
N4 C26 H26 121.0 . .
C27 C26 N4 117.9(18) . .
C27 C26 H26 121.0 . .
C23 C27 H27 116.3 . .
C26 C27 C23 127(2) . .
C26 C27 H27 116.3 . .
N4 C28 H28A 109.5 . .
N4 C28 H28B 109.5 . .
N4 C28 C29 110.8(15) . .
H28A C28 H28B 108.1 . .
C29 C28 H28A 109.5 . .
C29 C28 H28B 109.5 . .
C30 C29 C28 113(2) . .
C34 C29 C28 121(2) . .
C34 C29 C30 123.8(19) . .
C29 C30 H30 122.5 . .
C31 C30 C29 115(2) . .
C31 C30 H30 122.5 . .
C30 C31 H31 119.6 . .
C30 C31 C32 121(2) . .
C32 C31 H31 119.6 . .
C31 C32 C1 118(2) . 3_765
C33 C32 C1 124(2) . 3_765
C33 C32 C31 116.8(19) . .
C32 C33 H33 117.2 . .
C32 C33 C34 126(2) . .
C34 C33 H33 117.2 . .
C29 C34 C33 117(2) . .
C29 C34 H34 121.7 . .
C33 C34 H34 121.7 . .
F13 P1 F14 178.4(7) . .
F13 P1 F15 89.2(6) . .
F13 P1 F17 90.5(6) . .
F13 P1 F18 89.5(6) . .
F14 P1 F17 90.4(6) . .
F15 P1 F14 89.9(6) . .
F15 P1 F17 177.1(7) . .
F16 P1 F13 89.4(6) . .
F16 P1 F14 92.0(6) . .
F16 P1 F15 89.8(6) . .
F16 P1 F17 87.3(6) . .
F16 P1 F18 177.0(8) . .
F18 P1 F14 89.1(7) . .
F18 P1 F15 93.1(7) . .
F18 P1 F17 89.9(7) . .
F7 P2 F9 89.2(7) . .
F7 P2 F12 90.4(10) . .
F8 P2 F7 177.5(10) . .
F8 P2 F9 89.8(7) . .
F8 P2 F12 87.3(10) . .
F9 P2 F12 88.3(9) . .
F10 P2 F7 88.9(10) . .
F10 P2 F8 93.4(10) . .
F10 P2 F9 89.6(9) . .
F10 P2 F11 89.8(8) . .
F10 P2 F12 177.8(9) . .
F11 P2 F7 91.2(7) . .
F11 P2 F8 89.8(7) . .
F11 P2 F9 179.3(9) . .
F11 P2 F12 92.3(8) . .
F1 P3 F2 178.6(8) . .
F1 P3 F3 91.1(8) . .
F1 P3 F4 91.7(7) . .
F1 P3 F5 90.7(7) . .
F1 P3 F6 90.7(8) . .
F3 P3 F2 90.1(7) . .
F4 P3 F2 89.0(7) . .
F4 P3 F3 87.7(7) . .
F4 P3 F5 84.2(8) . .
F5 P3 F2 88.1(7) . .
F5 P3 F3 171.7(9) . .
F6 P3 F2 88.6(7) . .
F6 P3 F3 93.5(9) . .
F6 P3 F4 177.3(8) . .
F6 P3 F5 94.6(10) . .
F19 P4 F20 172.2(14) . .
F19 P4 F21 89.8(7) . .
F19 P4 F22 83.1(14) . .
F19 P4 F23 90.3(13) . .
F19 P4 F24 89.5(7) . .
F20 P4 F23 88.5(7) . .
F21 P4 F20 91.7(13) . .
F21 P4 F22 89.6(7) . .
F21 P4 F23 177.5(13) . .
F21 P4 F24 88.4(14) . .
F22 P4 F20 89.2(7) . .
F22 P4 F23 93.0(13) . .
F24 P4 F20 98.2(15) . .
F24 P4 F22 172.4(13) . .
F24 P4 F23 89.0(7) . .
F19A P4A F20A 179.0(14) . .
F19A P4A F21A 90.0(7) . .
F19A P4A F22A 89.7(7) . .
F19A P4A F23A 90.1(7) . .
F19A P4A F24A 91.3(15) . .
F21A P4A F20A 89.6(7) . .
F21A P4A F22A 90.9(16) . .
F22A P4A F20A 89.4(7) . .
F23A P4A F20A 90.4(15) . .
F23A P4A F21A 179.3(11) . .
F23A P4A F22A 89.8(7) . .
F23A P4A F24A 89.6(7) . .
F24A P4A F20A 89.6(7) . .
F24A P4A F21A 89.7(7) . .
F24A P4A F22A 178.8(14) . .
C36 C35 C40 116(2) . .
C36 C35 C41 123(3) . .
C40 C35 C41 121(3) . .
C35 C36 H36 115.7 . .
C37 C36 C35 129(3) . .
C37 C36 H36 115.7 . .
C36 C37 H37 120.3 . .
C36 C37 C38 119(2) . .
C38 C37 H37 120.3 . .
C37 C38 H38 121.9 . .
C37 C38 C39 116(2) . .
C39 C38 H38 121.9 . .
C38 C39 H39 118.9 . .
C38 C39 C40 122(2) . .
C40 C39 H39 118.9 . .
C35 C40 C39 117(2) . .
C35 C40 H40 121.3 . .
C39 C40 H40 121.3 . .
C35 C41 H41A 109.5 . .
C35 C41 H41B 109.5 . .
C35 C41 H41C 109.5 . .
H41A C41 H41B 109.5 . .
H41A C41 H41C 109.5 . .
H41B C41 H41C 109.5 . .
C47 C42 C43 117(2) . .
C48 C42 C43 122(2) . .
C48 C42 C47 121(2) . .
C42 C43 H43 120.7 . .
C44 C43 C42 119(2) . .
C44 C43 H43 120.7 . .
C43 C44 H44 117.6 . .
C43 C44 C45 125(2) . .
C45 C44 H44 117.6 . .
C44 C45 H45 119.7 . .
C46 C45 C44 121(2) . .
C46 C45 H45 119.7 . .
C45 C46 H46 119.9 . .
C45 C46 C47 120(2) . .
C47 C46 H46 119.9 . .
C42 C47 C46 118.4(19) . .
C42 C47 H47 120.8 . .
C46 C47 H47 120.8 . .
C42 C48 H48A 109.5 . .
C42 C48 H48B 109.5 . .
C42 C48 H48C 109.5 . .
H48A C48 H48B 109.5 . .
H48A C48 H48C 109.5 . .
H48B C48 H48C 109.5 . .
N5 C49 C50 153(6) . .
C49 C50 H50A 109.5 . .
C49 C50 H50B 109.5 . .
C49 C50 H50C 109.5 . .
H50A C50 H50B 109.5 . .
H50A C50 H50C 109.5 . .
H50B C50 H50C 109.5 . .
N6 C51 C52 175(3) . .
C51 C52 H52A 109.5 . .
C51 C52 H52B 109.5 . .
C51 C52 H52C 109.5 . .
H52A C52 H52B 109.5 . .
H52A C52 H52C 109.5 . .
H52B C52 H52C 109.5 . .

loop_
_geom_bond_atom_site_label_1
_geom_bond_atom_site_label_2
_geom_bond_distance
_geom_bond_site_symmetry_2
N1 C1 1.58(2) .
N1 C2 1.31(2) .
N1 C6 1.25(2) .
N2 C9 1.299(19) .
N2 C10 1.338(19) .
N2 C12 1.44(2) .
N3 C15 1.45(2) .
N3 C18 1.37(2) .
N3 C22 1.38(2) .
N4 C25 1.32(2) .
N4 C26 1.36(2) .
N4 C28 1.51(2) .
C1 H1A 0.9900 .
C1 H1B 0.9900 .
C1 C32 1.53(3) 3_765
C2 H2 0.9500 .
C2 C3 1.38(2) .
C3 H3 0.9500 .
C3 C4 1.32(2) .
C4 C5 1.43(2) .
C4 C7 1.44(2) .
C5 H5 0.9500 .
C5 C6 1.30(2) .
C6 H6 0.9500 .
C7 C8 1.38(2) .
C7 C11 1.42(2) .
C8 H8 0.9500 .
C8 C9 1.38(2) .
C9 H9 0.9500 .
C10 H10 0.9500 .
C10 C11 1.29(2) .
C11 H11 0.9500 .
C12 C13 1.40(2) .
C12 C17 1.41(2) .
C13 H13 0.9500 .
C13 C14 1.42(2) .
C14 H14 0.9500 .
C14 C15 1.38(2) .
C15 C16 1.39(2) .
C16 H16 0.9500 .
C16 C17 1.37(2) .
C17 H17 0.9500 .
C18 H18 0.9500 .
C18 C19 1.37(2) .
C19 H19 0.9500 .
C19 C20 1.39(2) .
C20 C21 1.46(2) .
C20 C23 1.40(2) .
C21 H21 0.9500 .
C21 C22 1.31(2) .
C22 H22 0.9500 .
C23 C24 1.40(2) .
C23 C27 1.35(2) .
C24 H24 0.9500 .
C24 C25 1.42(2) .
C25 H25 0.9500 .
C26 H26 0.9500 .
C26 C27 1.29(2) .
C27 H27 0.9500 .
C28 H28A 0.9900 .
C28 H28B 0.9900 .
C28 C29 1.59(3) .
C29 C30 1.45(3) .
C29 C34 1.33(3) .
C30 H30 0.9500 .
C30 C31 1.31(3) .
C31 H31 0.9500 .
C31 C32 1.53(3) .
C32 C1 1.53(3) 3_765
C32 C33 1.25(3) .
C33 H33 0.9500 .
C33 C34 1.38(2) .
C34 H34 0.9500 .
P1 F13 1.579(10) .
P1 F14 1.605(11) .
P1 F15 1.591(12) .
P1 F16 1.576(11) .
P1 F17 1.630(12) .
P1 F18 1.589(12) .
P2 F7 1.561(13) .
P2 F8 1.561(13) .
P2 F9 1.580(13) .
P2 F10 1.533(17) .
P2 F11 1.547(11) .
P2 F12 1.609(17) .
P3 F1 1.551(13) .
P3 F2 1.627(12) .
P3 F3 1.614(13) .
P3 F4 1.595(13) .
P3 F5 1.595(14) .
P3 F6 1.554(14) .
P4 F19 1.498(12) .
P4 F20 1.510(12) .
P4 F21 1.502(11) .
P4 F22 1.506(12) .
P4 F23 1.511(11) .
P4 F24 1.506(12) .
P4A F19A 1.498(12) .
P4A F20A 1.505(12) .
P4A F21A 1.502(12) .
P4A F22A 1.503(12) .
P4A F23A 1.500(12) .
P4A F24A 1.502(12) .
C35 C36 1.39(3) .
C35 C40 1.39(3) .
C35 C41 1.45(3) .
C36 H36 0.9500 .
C36 C37 1.35(3) .
C37 H37 0.9500 .
C37 C38 1.38(3) .
C38 H38 0.9500 .
C38 C39 1.46(3) .
C39 H39 0.9500 .
C39 C40 1.49(3) .
C40 H40 0.9500 .
C41 H41A 0.9800 .
C41 H41B 0.9800 .
C41 H41C 0.9800 .
C42 C43 1.45(3) .
C42 C47 1.42(3) .
C42 C48 1.36(3) .
C43 H43 0.9500 .
C43 C44 1.30(3) .
C44 H44 0.9500 .
C44 C45 1.35(3) .
C45 H45 0.9500 .
C45 C46 1.31(2) .
C46 H46 0.9500 .
C46 C47 1.43(3) .
C47 H47 0.9500 .
C48 H48A 0.9800 .
C48 H48B 0.9800 .
C48 H48C 0.9800 .
N5 C49 1.10(4) .
C49 C50 1.53(5) .
C50 H50A 0.9800 .
C50 H50B 0.9800 .
C50 H50C 0.9800 .
N6 C51 1.10(3) .
C51 C52 1.42(3) .
C52 H52A 0.9800 .
C52 H52B 0.9800 .
C52 H52C 0.9800 .

loop_
_geom_torsion_atom_site_label_1
_geom_torsion_atom_site_label_2
_geom_torsion_atom_site_label_3
_geom_torsion_atom_site_label_4
_geom_torsion
_geom_torsion_site_symmetry_1
_geom_torsion_site_symmetry_4
N1 C2 C3 C4 -11(3) . .
N2 C10 C11 C7 2(2) . .
N2 C12 C13 C14 179.9(12) . .
N2 C12 C17 C16 179.8(13) . .
N3 C15 C16 C17 178.9(13) . .
N3 C18 C19 C20 -1(2) . .
N4 C26 C27 C23 -3(3) . .
N4 C28 C29 C30 97(2) . .
N4 C28 C29 C34 -66(2) . .
C1 N1 C2 C3 171.2(15) . .
C1 N1 C6 C5 -168.4(17) . .
C1 C32 C33 C34 -167.3(19) 3_765 .
C2 N1 C1 C32 -75(2) . 3_765
C2 N1 C6 C5 -7(3) . .
C2 C3 C4 C5 9(3) . .
C2 C3 C4 C7 -171.6(17) . .
C3 C4 C5 C6 -6(2) . .
C3 C4 C7 C8 7(2) . .
C3 C4 C7 C11 -176.3(16) . .
C4 C5 C6 N1 6(3) . .
C4 C7 C8 C9 177.8(14) . .
C4 C7 C11 C10 -177.7(15) . .
C5 C4 C7 C8 -174.2(15) . .
C5 C4 C7 C11 3(2) . .
C6 N1 C1 C32 88(2) . 3_765
C6 N1 C2 C3 8(3) . .
C7 C4 C5 C6 174.4(17) . .
C7 C8 C9 N2 -2(2) . .
C8 C7 C11 C10 -1(2) . .
C9 N2 C10 C11 -3(2) . .
C9 N2 C12 C13 -53.2(19) . .
C9 N2 C12 C17 127.0(16) . .
C10 N2 C9 C8 3(2) . .
C10 N2 C12 C13 125.6(15) . .
C10 N2 C12 C17 -54.1(18) . .
C11 C7 C8 C9 1(2) . .
C12 N2 C9 C8 -178.2(14) . .
C12 N2 C10 C11 178.2(14) . .
C12 C13 C14 C15 2(2) . .
C13 C12 C17 C16 0(2) . .
C13 C14 C15 N3 -179.3(13) . .
C13 C14 C15 C16 -4(2) . .
C14 C15 C16 C17 4(2) . .
C15 N3 C18 C19 179.8(12) . .
C15 N3 C22 C21 176.9(14) . .
C15 C16 C17 C12 -2(2) . .
C17 C12 C13 C14 0(2) . .
C18 N3 C15 C14 -130.0(14) . .
C18 N3 C15 C16 54.5(18) . .
C18 N3 C22 C21 0(2) . .
C18 C19 C20 C21 7(2) . .
C18 C19 C20 C23 179.2(14) . .
C19 C20 C21 C22 -10(2) . .
C19 C20 C23 C24 -22(2) . .
C19 C20 C23 C27 159.7(16) . .
C20 C21 C22 N3 7(2) . .
C20 C23 C24 C25 -178.3(16) . .
C20 C23 C27 C26 178.1(17) . .
C21 C20 C23 C24 150.0(16) . .
C21 C20 C23 C27 -29(2) . .
C22 N3 C15 C14 52.5(19) . .
C22 N3 C15 C16 -122.9(16) . .
C22 N3 C18 C19 -3(2) . .
C23 C20 C21 C22 177.4(14) . .
C23 C24 C25 N4 4(3) . .
C24 C23 C27 C26 -1(3) . .
C25 N4 C26 C27 8(3) . .
C25 N4 C28 C29 -82(2) . .
C26 N4 C25 C24 -8(3) . .
C26 N4 C28 C29 93(2) . .
C27 C23 C24 C25 0(2) . .
C28 N4 C25 C24 167.1(15) . .
C28 N4 C26 C27 -166.8(16) . .
C28 C29 C30 C31 -173.8(18) . .
C28 C29 C34 C33 175.1(16) . .
C29 C30 C31 C32 1(3) . .
C30 C29 C34 C33 14(3) . .
C30 C31 C32 C1 171(2) . 3_765
C30 C31 C32 C33 5(3) . .
C31 C32 C33 C34 -2(3) . .
C32 C33 C34 C29 -7(3) . .
C34 C29 C30 C31 -11(3) . .
C35 C36 C37 C38 1(3) . .
C36 C35 C40 C39 1(3) . .
C36 C37 C38 C39 -2(3) . .
C37 C38 C39 C40 2(3) . .
C38 C39 C40 C35 -2(3) . .
C40 C35 C36 C37 -1(3) . .
C41 C35 C36 C37 175(2) . .
C41 C35 C40 C39 -175.0(18) . .
C42 C43 C44 C45 -9(3) . .
C43 C42 C47 C46 -6(2) . .
C43 C44 C45 C46 4(3) . .
C44 C45 C46 C47 0(2) . .
C45 C46 C47 C42 1(2) . .
C47 C42 C43 C44 9(2) . .
C48 C42 C43 C44 -177.2(19) . .
C48 C42 C47 C46 -179.3(17) . .

loop_
_smtbx_masks_void_nr
_smtbx_masks_void_average_x
_smtbx_masks_void_average_y
_smtbx_masks_void_average_z
_smtbx_masks_void_volume
_smtbx_masks_void_count_electrons
1 0.033 0.042 0.125 7.4 1.3
2 -0.033 -0.042 0.875 7.4 1.4
3 0.033 0.458 0.625 7.4 1.3
4 -0.033 0.542 0.375 7.4 1.4
5 0.462 0.639 0.414 52.4 9.1
6 0.462 0.861 0.914 52.4 8.7
7 0.538 0.139 0.086 52.4 9.1
8 0.538 0.361 0.586 52.4 8.7
